data_4034353
loop_
_publ_author_name
'Zhao, Jianbo'
'Li, Ya'
'Chen, Ling-Yan'
'Ren, Xinfeng'

_publ_section_title
;
 Enantioselective Mannich Reactions of 3-Fluorooxindoles with Cyclic
 N-Sulfamidate Aldimines.
;
_journal_issue 9
_journal_name_full 'The Journal of organic chemistry'
_journal_page_first 5099
_journal_page_last 5108
_journal_paper_doi 10.1021/acs.joc.9b00007
_journal_volume 84
_journal_year 2019
_chemical_absolute_configuration ad
_chemical_formula_sum 'C17 H15 F N2 O4 S'
_chemical_formula_weight 362.37
_space_group_crystal_system orthorhombic
_space_group_IT_number 19
_space_group_name_Hall 'P 2ac 2ab'
_space_group_name_H-M_alt 'P 21 21 21'
_atom_sites_solution_hydrogens geom
_audit_creation_method SHELXL-2013
_audit_update_record
;
2019-03-20 # Formatted by publCIF

;
_cell_angle_alpha 90
_cell_angle_beta 90
_cell_angle_gamma 90
_cell_formula_units_Z 4
_cell_length_a 8.7598(3)
_cell_length_b 11.9832(3)
_cell_length_c 16.0074(4)
_cell_measurement_reflns_used 5250
_cell_measurement_temperature 293(2)
_cell_measurement_theta_max 54.931
_cell_measurement_theta_min 5.761
_cell_volume 1680.30(8)
_computing_cell_refinement 'Bruker SAINT'
_computing_data_collection 'Bruker APEX2'
_computing_data_reduction 'Bruker SAINT'
_computing_molecular_graphics 'Bruker SHELXTL'
_computing_publication_material 'Bruker SHELXTL'
_computing_structure_refinement 'SHELXL-2013 (Sheldrick, 2013)'
_computing_structure_solution 'SHELXS-97 (Sheldrick 2008)'
_diffrn_ambient_temperature 293(2)
_diffrn_measured_fraction_theta_full 0.988
_diffrn_measured_fraction_theta_max 0.989
_diffrn_measurement_device_type 'Bruker APEX-II CCD'
_diffrn_measurement_method '\f and \w scans'
_diffrn_radiation_type MoK\a
_diffrn_radiation_wavelength 0.71073
_diffrn_reflns_av_R_equivalents 0.0508
_diffrn_reflns_av_unetI/netI 0.0455
_diffrn_reflns_Laue_measured_fraction_full 0.988
_diffrn_reflns_Laue_measured_fraction_max 0.989
_diffrn_reflns_limit_h_max 10
_diffrn_reflns_limit_h_min -10
_diffrn_reflns_limit_k_max 14
_diffrn_reflns_limit_k_min -14
_diffrn_reflns_limit_l_max 17
_diffrn_reflns_limit_l_min -19
_diffrn_reflns_number 8401
_diffrn_reflns_point_group_measured_fraction_full 0.990
_diffrn_reflns_point_group_measured_fraction_max 0.991
_diffrn_reflns_theta_full 25.242
_diffrn_reflns_theta_max 25.998
_diffrn_reflns_theta_min 2.880
_exptl_absorpt_coefficient_mu 0.228
_exptl_absorpt_correction_T_max 0.7456
_exptl_absorpt_correction_T_min 0.6093
_exptl_absorpt_correction_type multi-scan
_exptl_absorpt_process_details sadabs
_exptl_crystal_colour colorless
_exptl_crystal_density_diffrn 1.432
_exptl_crystal_description prismatic
_exptl_crystal_F_000 752
_exptl_crystal_size_max 0.180
_exptl_crystal_size_mid 0.150
_exptl_crystal_size_min 0.130
_refine_diff_density_max 0.176
_refine_diff_density_min -0.232
_refine_diff_density_rms 0.032
_refine_ls_abs_structure_details
; 
 Flack x determined using 1192 quotients [(I+)-(I-)]/[(I+)+(I-)] 
 (Parsons and Flack (2004), Acta Cryst. A60, s61). 
;
_refine_ls_abs_structure_Flack -0.13(4)
_refine_ls_extinction_coef 0.056(9)
_refine_ls_extinction_expression Fc^*^=kFc[1+0.001xFc^2^\l^3^/sin(2\q)]^-1/4^
_refine_ls_extinction_method SHELXL
_refine_ls_goodness_of_fit_ref 1.039
_refine_ls_hydrogen_treatment constr
_refine_ls_matrix_type full
_refine_ls_number_parameters 229
_refine_ls_number_reflns 3276
_refine_ls_number_restraints 0
_refine_ls_restrained_S_all 1.039
_refine_ls_R_factor_all 0.0386
_refine_ls_R_factor_gt 0.0347
_refine_ls_shift/su_max 0.001
_refine_ls_shift/su_mean 0.000
_refine_ls_structure_factor_coef Fsqd
_refine_ls_weighting_details 'w=1/[\s^2^(Fo^2^)+(0.0558P)^2^+0.0189P] where P=(Fo^2^+2Fc^2^)/3'
_refine_ls_weighting_scheme calc
_refine_ls_wR_factor_gt 0.0907
_refine_ls_wR_factor_ref 0.0944
_reflns_Friedel_coverage 0.741
_reflns_Friedel_fraction_full 0.992
_reflns_Friedel_fraction_max 0.993
_reflns_number_gt 3008
_reflns_number_total 3276
_reflns_threshold_expression 'I > 2\s(I)'
_cod_data_source_file jo9b00007_si_002.cif
_cod_data_source_block mo_dd18294_0m
_cod_database_code 4034353
_publcif_datablock.id {180f0790-3945-4dce-ac2b-0b44bef8f174}

_shelx_space_group_comment
; 
The symmetry employed for this shelxl refinement is uniquely defined 
by the following loop, which should always be used as a source of 
symmetry information in preference to the above space-group names. 
They are only intended as comments. 
;
_shelx_estimated_absorpt_t_min 0.960
_shelx_estimated_absorpt_t_max 0.971
_shelxl_version_number 2013-4
_publcif_info_exptl_table_max_cols 4
_publcif_info_exptl_table_use_headnotes n
_publcif_funding_html
;
;

loop_
_space_group_symop_operation_xyz
'x, y, z'
'-x+1/2, -y, z+1/2'
'-x, y+1/2, -z+1/2'
'x+1/2, -y+1/2, -z'

loop_
_atom_site_label
_atom_site_type_symbol
_atom_site_fract_x
_atom_site_fract_y
_atom_site_fract_z
_atom_site_U_iso_or_equiv
_atom_site_adp_type
_atom_site_occupancy
_atom_site_site_symmetry_order
_atom_site_calc_flag
_atom_site_refinement_flags_posn
_atom_site_refinement_flags_adp
S1 S 0.58297(7) 0.61118(5) 0.75552(4) 0.0425(2) Uani 1 1 d . .
F1 F 0.1974(2) 0.39711(14) 0.62148(11) 0.0607(5) Uani 1 1 d . .
O1 O 0.1230(3) 0.4541(2) 0.79440(15) 0.0702(7) Uani 1 1 d . .
O2 O 0.7245(2) 0.54477(18) 0.71797(13) 0.0540(5) Uani 1 1 d . .
O3 O 0.6376(2) 0.65497(17) 0.83179(13) 0.0589(6) Uani 1 1 d . .
O4 O 0.5273(3) 0.68245(15) 0.69257(13) 0.0596(6) Uani 1 1 d . .
N1 N 0.1161(3) 0.6266(2) 0.73026(16) 0.0508(6) Uani 1 1 d . .
N2 N 0.4594(3) 0.51432(16) 0.77338(12) 0.0413(5) Uani 1 1 d . .
C1 C 0.1576(3) 0.5179(2) 0.73885(19) 0.0482(7) Uani 1 1 d . .
C2 C 0.2622(3) 0.4887(2) 0.66340(17) 0.0427(6) Uani 1 1 d . .
C3 C 0.2536(3) 0.5920(2) 0.61112(16) 0.0442(6) Uani 1 1 d . .
C4 C 0.3084(4) 0.6158(3) 0.53221(18) 0.0589(8) Uani 1 1 d . .
H4 H 0.3640 0.5631 0.5024 0.071 Uiso 1 1 calc R U
C5 C 0.2787(4) 0.7199(4) 0.4986(2) 0.0760(11) Uani 1 1 d . .
H5 H 0.3143 0.7371 0.4454 0.091 Uiso 1 1 calc R U
C6 C 0.1979(4) 0.7977(3) 0.5425(3) 0.0752(10) Uani 1 1 d . .
H6 H 0.1810 0.8674 0.5187 0.090 Uiso 1 1 calc R U
C7 C 0.1400(4) 0.7757(3) 0.6218(2) 0.0623(8) Uani 1 1 d . .
H7 H 0.0849 0.8288 0.6515 0.075 Uiso 1 1 calc R U
C8 C 0.1686(3) 0.6706(2) 0.65406(19) 0.0468(6) Uani 1 1 d . .
C9 C 0.0294(4) 0.6868(3) 0.7917(2) 0.0734(10) Uani 1 1 d . .
H9A H -0.0032 0.6364 0.8348 0.110 Uiso 1 1 calc R U
H9B H -0.0584 0.7198 0.7656 0.110 Uiso 1 1 calc R U
H9C H 0.0917 0.7443 0.8157 0.110 Uiso 1 1 calc R U
C10 C 0.4157(3) 0.44702(19) 0.69896(15) 0.0382(5) Uani 1 1 d . .
H10 H 0.3939 0.3724 0.7209 0.046 Uiso 1 1 calc R U
C11 C 0.5455(3) 0.4303(2) 0.63777(15) 0.0379(5) Uani 1 1 d . .
C12 C 0.5280(4) 0.3604(2) 0.56886(16) 0.0493(7) Uani 1 1 d . .
H12 H 0.4336 0.3275 0.5588 0.059 Uiso 1 1 calc R U
C13 C 0.6486(4) 0.3387(3) 0.51497(18) 0.0569(8) Uani 1 1 d . .
H13 H 0.6337 0.2927 0.4689 0.068 Uiso 1 1 calc R U
C14 C 0.7896(4) 0.3846(3) 0.52918(17) 0.0558(7) Uani 1 1 d . .
H14 H 0.8707 0.3682 0.4937 0.067 Uiso 1 1 calc R U
C15 C 0.8105(3) 0.4548(3) 0.59593(18) 0.0531(7) Uani 1 1 d . .
H15 H 0.9049 0.4879 0.6054 0.064 Uiso 1 1 calc R U
C16 C 0.6891(3) 0.4755(2) 0.64899(16) 0.0415(6) Uani 1 1 d . .
C17 C 0.4802(5) 0.4495(3) 0.85114(19) 0.0735(11) Uani 1 1 d . .
H17A H 0.5714 0.4054 0.8470 0.110 Uiso 1 1 calc R U
H17B H 0.3939 0.4013 0.8593 0.110 Uiso 1 1 calc R U
H17C H 0.4887 0.4997 0.8976 0.110 Uiso 1 1 calc R U

loop_
_atom_site_aniso_label
_atom_site_aniso_U_11
_atom_site_aniso_U_22
_atom_site_aniso_U_33
_atom_site_aniso_U_23
_atom_site_aniso_U_13
_atom_site_aniso_U_12
S1 0.0471(4) 0.0353(3) 0.0450(4) -0.0074(3) -0.0045(3) -0.0033(3)
F1 0.0505(9) 0.0528(10) 0.0787(11) -0.0240(9) -0.0092(9) -0.0082(8)
O1 0.0654(14) 0.0681(13) 0.0771(15) 0.0098(13) 0.0249(13) -0.0138(12)
O2 0.0398(10) 0.0661(12) 0.0561(10) -0.0171(10) -0.0044(8) -0.0028(9)
O3 0.0678(13) 0.0566(11) 0.0523(11) -0.0218(10) -0.0073(10) -0.0079(10)
O4 0.0739(14) 0.0369(9) 0.0679(13) 0.0065(9) -0.0151(11) -0.0090(10)
N1 0.0404(11) 0.0517(13) 0.0603(13) -0.0108(11) 0.0108(10) -0.0007(10)
N2 0.0503(12) 0.0361(10) 0.0376(10) -0.0046(9) 0.0028(9) -0.0034(9)
C1 0.0382(14) 0.0497(15) 0.0566(16) -0.0047(13) 0.0077(12) -0.0083(11)
C2 0.0399(13) 0.0399(13) 0.0485(13) -0.0091(12) 0.0027(12) -0.0040(11)
C3 0.0333(12) 0.0503(16) 0.0490(13) -0.0013(12) -0.0045(11) 0.0010(11)
C4 0.0511(16) 0.077(2) 0.0481(14) 0.0040(16) -0.0001(13) 0.0104(17)
C5 0.058(2) 0.104(3) 0.066(2) 0.032(2) -0.0023(17) 0.005(2)
C6 0.057(2) 0.072(2) 0.097(3) 0.029(2) -0.008(2) 0.0047(18)
C7 0.0459(16) 0.0510(17) 0.090(2) 0.0041(17) -0.0033(16) 0.0064(14)
C8 0.0327(13) 0.0487(15) 0.0591(16) -0.0040(13) -0.0025(12) 0.0010(12)
C9 0.066(2) 0.073(2) 0.081(2) -0.0269(19) 0.0222(18) 0.0034(18)
C10 0.0420(13) 0.0307(11) 0.0419(12) -0.0030(10) 0.0020(11) -0.0035(10)
C11 0.0436(13) 0.0321(11) 0.0381(12) 0.0000(9) -0.0012(10) 0.0053(10)
C12 0.0555(16) 0.0426(14) 0.0498(14) -0.0099(11) -0.0024(13) 0.0010(13)
C13 0.075(2) 0.0534(16) 0.0422(14) -0.0113(13) 0.0059(14) 0.0124(16)
C14 0.0596(18) 0.0619(17) 0.0460(14) 0.0002(15) 0.0139(13) 0.0164(16)
C15 0.0425(14) 0.0614(17) 0.0555(15) 0.0009(15) 0.0047(13) 0.0056(14)
C16 0.0424(13) 0.0421(13) 0.0400(12) -0.0025(11) -0.0030(11) 0.0053(11)
C17 0.114(3) 0.0627(19) 0.0437(14) 0.0093(15) -0.0098(18) -0.019(2)

loop_
_atom_type_symbol
_atom_type_description
_atom_type_scat_dispersion_real
_atom_type_scat_dispersion_imag
_atom_type_scat_source
C C 0.0033 0.0016 'International Tables Vol C Tables 4.2.6.8 and 6.1.1.4'
H H 0.0000 0.0000 'International Tables Vol C Tables 4.2.6.8 and 6.1.1.4'
F F 0.0171 0.0103 'International Tables Vol C Tables 4.2.6.8 and 6.1.1.4'
N N 0.0061 0.0033 'International Tables Vol C Tables 4.2.6.8 and 6.1.1.4'
O O 0.0106 0.0060 'International Tables Vol C Tables 4.2.6.8 and 6.1.1.4'
S S 0.1246 0.1234 'International Tables Vol C Tables 4.2.6.8 and 6.1.1.4'

loop_
_geom_angle_atom_site_label_1
_geom_angle_atom_site_label_2
_geom_angle_atom_site_label_3
_geom_angle
O4 S1 O3 120.70(13)
O4 S1 O2 107.62(13)
O3 S1 O2 104.37(12)
O4 S1 N2 109.34(12)
O3 S1 N2 109.98(12)
O2 S1 N2 103.30(11)
C16 O2 S1 114.63(16)
C1 N1 C8 111.1(2)
C1 N1 C9 123.6(3)
C8 N1 C9 125.3(3)
C17 N2 C10 114.9(2)
C17 N2 S1 116.4(2)
C10 N2 S1 114.87(16)
O1 C1 N1 127.8(3)
O1 C1 C2 125.1(3)
N1 C1 C2 107.1(2)
F1 C2 C3 111.0(2)
F1 C2 C10 106.0(2)
C3 C2 C10 121.2(2)
F1 C2 C1 108.0(2)
C3 C2 C1 102.6(2)
C10 C2 C1 107.4(2)
C4 C3 C8 120.0(3)
C4 C3 C2 131.7(3)
C8 C3 C2 108.2(2)
C3 C4 C5 118.5(3)
C3 C4 H4 120.7
C5 C4 H4 120.7
C6 C5 C4 120.9(3)
C6 C5 H5 119.6
C4 C5 H5 119.6
C5 C6 C7 121.9(3)
C5 C6 H6 119.0
C7 C6 H6 119.0
C8 C7 C6 116.5(3)
C8 C7 H7 121.7
C6 C7 H7 121.7
C7 C8 C3 122.1(3)
C7 C8 N1 127.3(3)
C3 C8 N1 110.6(2)
N1 C9 H9A 109.5
N1 C9 H9B 109.5
H9A C9 H9B 109.5
N1 C9 H9C 109.5
H9A C9 H9C 109.5
H9B C9 H9C 109.5
N2 C10 C11 113.4(2)
N2 C10 C2 110.1(2)
C11 C10 C2 117.3(2)
N2 C10 H10 104.9
C11 C10 H10 104.9
C2 C10 H10 104.9
C16 C11 C12 116.0(2)
C16 C11 C10 123.2(2)
C12 C11 C10 120.6(2)
C13 C12 C11 121.4(3)
C13 C12 H12 119.3
C11 C12 H12 119.3
C14 C13 C12 120.5(3)
C14 C13 H13 119.8
C12 C13 H13 119.8
C13 C14 C15 119.7(3)
C13 C14 H14 120.2
C15 C14 H14 120.2
C14 C15 C16 119.1(3)
C14 C15 H15 120.5
C16 C15 H15 120.5
C11 C16 C15 123.3(2)
C11 C16 O2 122.1(2)
C15 C16 O2 114.5(2)
N2 C17 H17A 109.5
N2 C17 H17B 109.5
H17A C17 H17B 109.5
N2 C17 H17C 109.5
H17A C17 H17C 109.5
H17B C17 H17C 109.5

loop_
_geom_bond_atom_site_label_1
_geom_bond_atom_site_label_2
_geom_bond_distance
S1 O4 1.408(2)
S1 O3 1.412(2)
S1 O2 1.591(2)
S1 N2 1.613(2)
F1 C2 1.406(3)
O1 C1 1.211(3)
O2 C16 1.416(3)
N1 C1 1.359(4)
N1 C8 1.406(4)
N1 C9 1.437(4)
N2 C17 1.478(4)
N2 C10 1.489(3)
C1 C2 1.556(4)
C2 C3 1.496(4)
C2 C10 1.543(4)
C3 C4 1.381(4)
C3 C8 1.384(4)
C4 C5 1.382(5)
C4 H4 0.9300
C5 C6 1.365(6)
C5 H5 0.9300
C6 C7 1.392(5)
C6 H6 0.9300
C7 C8 1.383(4)
C7 H7 0.9300
C9 H9A 0.9600
C9 H9B 0.9600
C9 H9C 0.9600
C10 C11 1.514(4)
C10 H10 0.9800
C11 C16 1.382(4)
C11 C12 1.394(3)
C12 C13 1.389(4)
C12 H12 0.9300
C13 C14 1.371(5)
C13 H13 0.9300
C14 C15 1.372(4)
C14 H14 0.9300
C15 C16 1.384(4)
C15 H15 0.9300
C17 H17A 0.9600
C17 H17B 0.9600
C17 H17C 0.9600

loop_
_geom_hbond_atom_site_label_D
_geom_hbond_atom_site_label_H
_geom_hbond_atom_site_label_A
_geom_hbond_distance_DH
_geom_hbond_distance_HA
_geom_hbond_distance_DA
_geom_hbond_angle_DHA
_geom_hbond_site_symmetry_A
C7 H7 O1 0.93 2.51 3.417(4) 163.9 3_556

loop_
_geom_torsion_atom_site_label_1
_geom_torsion_atom_site_label_2
_geom_torsion_atom_site_label_3
_geom_torsion_atom_site_label_4
_geom_torsion
O4 S1 O2 C16 -62.2(2)
O3 S1 O2 C16 168.47(18)
N2 S1 O2 C16 53.4(2)
O4 S1 N2 C17 -165.1(2)
O3 S1 N2 C17 -30.4(3)
O2 S1 N2 C17 80.6(2)
O4 S1 N2 C10 56.5(2)
O3 S1 N2 C10 -168.79(18)
O2 S1 N2 C10 -57.86(19)
C8 N1 C1 O1 -175.2(3)
C9 N1 C1 O1 4.6(5)
C8 N1 C1 C2 5.6(3)
C9 N1 C1 C2 -174.7(3)
O1 C1 C2 F1 57.3(4)
N1 C1 C2 F1 -123.5(2)
O1 C1 C2 C3 174.6(3)
N1 C1 C2 C3 -6.1(3)
O1 C1 C2 C10 -56.6(3)
N1 C1 C2 C10 122.7(2)
F1 C2 C3 C4 -57.6(4)
C10 C2 C3 C4 67.6(4)
C1 C2 C3 C4 -172.7(3)
F1 C2 C3 C8 119.7(2)
C10 C2 C3 C8 -115.1(3)
C1 C2 C3 C8 4.6(3)
C8 C3 C4 C5 1.2(4)
C2 C3 C4 C5 178.3(3)
C3 C4 C5 C6 0.4(5)
C4 C5 C6 C7 -1.0(6)
C5 C6 C7 C8 0.0(5)
C6 C7 C8 C3 1.6(4)
C6 C7 C8 N1 -176.5(3)
C4 C3 C8 C7 -2.3(4)
C2 C3 C8 C7 -180.0(3)
C4 C3 C8 N1 176.1(2)
C2 C3 C8 N1 -1.6(3)
C1 N1 C8 C7 175.6(3)
C9 N1 C8 C7 -4.2(5)
C1 N1 C8 C3 -2.7(3)
C9 N1 C8 C3 177.6(3)
C17 N2 C10 C11 -105.0(3)
S1 N2 C10 C11 34.0(3)
C17 N2 C10 C2 121.4(3)
S1 N2 C10 C2 -99.6(2)
F1 C2 C10 N2 -154.4(2)
C3 C2 C10 N2 78.1(3)
C1 C2 C10 N2 -39.2(3)
F1 C2 C10 C11 74.0(3)
C3 C2 C10 C11 -53.5(3)
C1 C2 C10 C11 -170.8(2)
N2 C10 C11 C16 -1.6(3)
C2 C10 C11 C16 128.5(2)
N2 C10 C11 C12 173.8(2)
C2 C10 C11 C12 -56.1(3)
C16 C11 C12 C13 -0.3(4)
C10 C11 C12 C13 -176.0(2)
C11 C12 C13 C14 1.1(4)
C12 C13 C14 C15 -1.7(5)
C13 C14 C15 C16 1.7(4)
C12 C11 C16 C15 0.3(4)
C10 C11 C16 C15 175.9(2)
C12 C11 C16 O2 -177.7(2)
C10 C11 C16 O2 -2.2(4)
C14 C15 C16 C11 -1.0(4)
C14 C15 C16 O2 177.2(2)
S1 O2 C16 C11 -27.1(3)
S1 O2 C16 C15 154.7(2)

loop_
_publcif_info_datablock.id
_publcif_info_datablock.publ_exptl
_publcif_info_datablock.publ_geom
_publcif_info_datablock.structure
{180f0790-3945-4dce-ac2b-0b44bef8f174} y y y

loop_
_publcif_info_exptl_table_extra_item
sin_theta_over_lambda_max

loop_
_publcif_info_tables.block_id
_publcif_info_tables.reference_item
{180f0790-3945-4dce-ac2b-0b44bef8f174} '_publcif_info_datablock.publ_exptl'
{180f0790-3945-4dce-ac2b-0b44bef8f174} '_geom_hbond_atom_site_label_D'

loop_
_publcif_info_cif.paper_type
EX
